data_2310591
loop_
_publ_author_name
'Hanic, F.'
'Cakajdova, I.A.'

_publ_section_title
;
 Die Kristallstruktur von Cu (N H3)2 Br2 und Cu (N H3)2 C
;
_journal_name_full 'Acta Crystallographica (1,1948-23,1967)'
_journal_page_first 610
_journal_page_last 612
_journal_volume 11
_journal_year 1958
_chemical_formula_sum 'Br Cu0.5 H3 N'
_chemical_name_systematic '(Cu (N H3)2)0.5 Br'
_space_group_IT_number 200
_symmetry_space_group_name_Hall '-P 2 2 3'
_symmetry_space_group_name_H-M 'P m -3'
_cell_angle_alpha 90
_cell_angle_beta 90
_cell_angle_gamma 90
_cell_formula_units_Z 1
_cell_length_a 4.076
_cell_length_b 4.076
_cell_length_c 4.076
_cell_volume 67.718
_citation_journal_id_ASTM ACCRA9
_cod_data_source_file Hanic_ACCRA9_1958_267.cif
_cod_data_source_block H3Br1Cu0.5N1
_cod_original_cell_volume 67.71776
_cod_original_formula_sum 'H3 Br1 Cu0.5 N1'
_cod_database_code 2310591

loop_
_symmetry_equiv_pos_as_xyz
x,y,z
-x,-y,z
x,-y,-z
-x,y,-z
z,x,y
-z,-x,y
z,-x,-y
-z,x,-y
y,z,x
y,-z,-x
-y,z,-x
-y,-z,x
-x,-y,-z
x,y,-z
-x,y,z
x,-y,z
-z,-x,-y
z,x,-y
-z,x,y
z,-x,y
-y,-z,-x
-y,z,x
y,-z,x
y,z,-x

loop_
_atom_site_label
_atom_site_type_symbol
_atom_site_fract_x
_atom_site_fract_y
_atom_site_fract_z
_atom_site_occupancy
_atom_site_U_iso_or_equiv
Br1 Br-1 0 0 0 1 0.0
Cu1 Cu+2 0 0.5 0.5 0.1667 0.0
N1 N-3 0.5 0.5 0.5 1 0.0
